data_1503840
loop_
_publ_author_name
'Pira, Silvain L.'
'Wallace, Timothy W.'
'Graham, Jonathan P.'

_publ_section_title
;
 Enantioselective route to 5-methyl- and
 5,7-dimethyl-6,7-dihydro-5H-dibenz[c,e]azepine: secondary amines with
 switchable axial chirality.
;
_journal_issue 7
_journal_name_full 'Organic letters'
_journal_page_first 1663
_journal_page_last 1666
_journal_paper_doi 10.1021/ol900333c
_journal_volume 11
_journal_year 2009
_chemical_absolute_configuration unk
_chemical_compound_source 'synthesis as described'
_chemical_formula_moiety 'C24 H26 I1 N1 O1'
_chemical_formula_sum 'C24 H26 I N O'
_chemical_formula_weight 471.36
_chemical_name_systematic
;
 ?
;
_space_group_IT_number 19
_symmetry_cell_setting orthorhombic
_symmetry_Int_Tables_number 19
_symmetry_space_group_name_Hall 'P 2ac 2ab'
_symmetry_space_group_name_H-M 'P 21 21 21'
_atom_sites_solution_hydrogens geom
_atom_sites_solution_primary direct
_atom_sites_solution_secondary difmap
_audit_conform_dict_location ftp://ftp.iucr.org/pub/cif_core.dic
_audit_conform_dict_name cif_core.dic
_audit_conform_dict_version 2.3
_audit_creation_date 2008-12-03T21:53:07-00:00
_audit_creation_method 'WinGX routine CIF_UPDATE'
_cell_angle_alpha 90
_cell_angle_beta 90
_cell_angle_gamma 90
_cell_formula_units_Z 4
_cell_length_a 10.0965(3)
_cell_length_b 13.5161(5)
_cell_length_c 15.1758(5)
_cell_measurement_reflns_used 2714
_cell_measurement_temperature 150(2)
_cell_measurement_theta_max 27
_cell_measurement_theta_min 2
_cell_measurement_wavelength 0.71073
_cell_volume 2070.97(12)
_computing_cell_refinement 'HKL Scalepack (Otwinowski & Minor 1997)'
_computing_data_collection 'Collect (Nonius BV, 1997-2000)'
_computing_data_reduction 'HKL Denzo and Scalepack (Otwinowski & Minor 1997)'
_computing_molecular_graphics 'Ortep-3 for Windows (Farrugia, 1997)'
_computing_publication_material 'WinGX publication routines (Farrugia, 1999)'
_computing_structure_refinement 'SHELXL-97 (Sheldrick, 1997)'
_computing_structure_solution 'SIR92 (Giacovazzo et al, 1993)'
_diffrn_ambient_temperature 150(2)
_diffrn_detector 'CCD plate'
_diffrn_detector_area_resol_mean 9
_diffrn_measured_fraction_theta_full 0.987
_diffrn_measured_fraction_theta_max 0.987
_diffrn_measurement_device '95mm CCD camera on \k-goniostat'
_diffrn_measurement_device_type KappaCCD
_diffrn_measurement_method 'CCD rotation images, thick slices'
_diffrn_orient_matrix_type 'by Nonius Collect from scalepack cell'
_diffrn_orient_matrix_UB_11 -0.501218E-1
_diffrn_orient_matrix_UB_12 0.257715E-1
_diffrn_orient_matrix_UB_13 0.519929E-1
_diffrn_orient_matrix_UB_21 0.85406E-1
_diffrn_orient_matrix_UB_22 0.136605E-1
_diffrn_orient_matrix_UB_23 0.310715E-1
_diffrn_orient_matrix_UB_31 0.18388E-2
_diffrn_orient_matrix_UB_32 0.679936E-1
_diffrn_orient_matrix_UB_33 -0.259494E-1
_diffrn_radiation_monochromator graphite
_diffrn_radiation_probe x-ray
_diffrn_radiation_type MoK\a
_diffrn_radiation_wavelength 0.71073
_diffrn_reflns_av_R_equivalents 0.0661
_diffrn_reflns_av_unetI/netI 0.0548
_diffrn_reflns_limit_h_max 12
_diffrn_reflns_limit_h_min 0
_diffrn_reflns_limit_k_max 16
_diffrn_reflns_limit_k_min 0
_diffrn_reflns_limit_l_max 18
_diffrn_reflns_limit_l_min 0
_diffrn_reflns_number 2180
_diffrn_reflns_reduction_process
;
 Scaled and merged with SORTAV
 R.H. Blessing, (1987) Cryst. Rev. 1, 3-58
 R.H. Blessing, (1989) J. Appl. Cryst. 22, 396-397
;
_diffrn_reflns_theta_full 25.49
_diffrn_reflns_theta_max 25.49
_diffrn_reflns_theta_min 3.3
_diffrn_source 'Enraf Nonius FR590'
_exptl_absorpt_coefficient_mu 1.472
_exptl_absorpt_correction_T_max 0.93
_exptl_absorpt_correction_T_min 0.7775
_exptl_absorpt_correction_type multi-scan
_exptl_absorpt_process_details
;
 R.H. Blessing, Acta Cryst. (1995), A51, 33-38
;
_exptl_crystal_colour colourless
_exptl_crystal_density_diffrn 1.512
_exptl_crystal_density_method 'not measured'
_exptl_crystal_description plate
_exptl_crystal_F_000 952
_exptl_crystal_size_max 0.18
_exptl_crystal_size_mid 0.15
_exptl_crystal_size_min 0.05
_refine_diff_density_max 2.643
_refine_diff_density_min -1.611
_refine_diff_density_rms 0.184
_refine_ls_abs_structure_details 'Flack H D (1983), Acta Cryst. A39, 876-881'
_refine_ls_abs_structure_Flack 0.41(10)
_refine_ls_extinction_method none
_refine_ls_goodness_of_fit_ref 1.153
_refine_ls_hydrogen_treatment constr
_refine_ls_matrix_type full
_refine_ls_number_parameters 247
_refine_ls_number_reflns 2180
_refine_ls_number_restraints 0
_refine_ls_restrained_S_all 1.153
_refine_ls_R_factor_all 0.1163
_refine_ls_R_factor_gt 0.0756
_refine_ls_shift/su_max 0
_refine_ls_shift/su_mean 0
_refine_ls_structure_factor_coef Fsqd
_refine_ls_weighting_details 'calc w=1/[\s^2^(Fo^2^)+(0.0500P)^2^+25.0000P] where P=(Fo^2^+2Fc^2^)/3'
_refine_ls_weighting_scheme calc
_refine_ls_wR_factor_gt 0.1616
_refine_ls_wR_factor_ref 0.184
_reflns_number_gt 1566
_reflns_number_total 2180
_reflns_threshold_expression >2sigma(I)
_cod_data_source_file ol900333c_si_005.cif
_cod_data_source_block salt_17
_cod_database_code 1503840

loop_
_symmetry_equiv_pos_as_xyz
'x, y, z'
'-x+1/2, -y, z+1/2'
'x+1/2, -y+1/2, -z'
'-x, y+1/2, -z+1/2'

loop_
_atom_site_label
_atom_site_type_symbol
_atom_site_fract_x
_atom_site_fract_y
_atom_site_fract_z
_atom_site_U_iso_or_equiv
_atom_site_adp_type
_atom_site_occupancy
_atom_site_symmetry_multiplicity
_atom_site_calc_flag
_atom_site_refinement_flags
C1 C 0.7891(16) 0.5271(13) 0.7093(10) 0.038(4) Uani 1 1 d .
H1 H 0.8398 0.4638 0.7049 0.045 Uiso 1 1 calc R
C2 C 0.6596(16) 0.4977(12) 0.7496(10) 0.040(4) Uani 1 1 d .
H2A H 0.6122 0.4535 0.7093 0.059 Uiso 1 1 calc R
H2B H 0.606 0.5569 0.7604 0.059 Uiso 1 1 calc R
H2C H 0.6758 0.4634 0.8054 0.059 Uiso 1 1 calc R
C3 C 0.8761(15) 0.5936(13) 0.7662(11) 0.035(4) Uani 1 1 d .
C4 C 0.8230(16) 0.6445(11) 0.8384(12) 0.041(4) Uani 1 1 d .
H4 H 0.7296 0.646 0.8461 0.049 Uiso 1 1 calc R
C5 C 0.9020(19) 0.6922(12) 0.8980(10) 0.044(4) Uani 1 1 d .
H5 H 0.862 0.7281 0.9448 0.053 Uiso 1 1 calc R
C6 C 1.0354(18) 0.6896(13) 0.8921(10) 0.044(4) Uani 1 1 d .
H6 H 1.0893 0.72 0.9357 0.052 Uiso 1 1 calc R
C7 C 1.0921(15) 0.6408(13) 0.8200(10) 0.039(4) Uani 1 1 d .
H7 H 1.1857 0.6408 0.8136 0.047 Uiso 1 1 calc R
C8 C 1.0155(16) 0.5927(12) 0.7577(10) 0.034(4) Uani 1 1 d .
C9 C 1.0827(16) 0.5428(10) 0.6842(10) 0.033(4) Uani 1 1 d .
C10 C 1.2029(18) 0.4909(14) 0.6926(13) 0.050(5) Uani 1 1 d .
H10 H 1.2457 0.4886 0.7483 0.06 Uiso 1 1 calc R
C11 C 1.2586(18) 0.4443(14) 0.6232(12) 0.052(5) Uani 1 1 d .
H11 H 1.3365 0.4061 0.6323 0.062 Uiso 1 1 calc R
C12 C 1.2046(17) 0.4506(13) 0.5378(14) 0.048(5) Uani 1 1 d .
H12 H 1.248 0.4215 0.4887 0.058 Uiso 1 1 calc R
C13 C 1.0855(17) 0.5010(12) 0.5279(12) 0.047(5) Uani 1 1 d .
H13 H 1.0434 0.5028 0.4719 0.056 Uiso 1 1 calc R
C14 C 1.0282(19) 0.5480(12) 0.5979(10) 0.043(4) Uani 1 1 d .
C15 C 0.9080(16) 0.6086(12) 0.5796(12) 0.042(4) Uani 1 1 d .
H15A H 0.9024 0.6199 0.5152 0.05 Uiso 1 1 calc R
H15B H 0.9191 0.6739 0.6081 0.05 Uiso 1 1 calc R
C16 C 0.752(2) 0.4711(12) 0.5566(11) 0.046(5) Uani 1 1 d .
H16A H 0.8266 0.4253 0.5647 0.069 Uiso 1 1 calc R
H16B H 0.7457 0.4892 0.4942 0.069 Uiso 1 1 calc R
H16C H 0.6701 0.4392 0.5755 0.069 Uiso 1 1 calc R
C17 C 0.6581(16) 0.6369(11) 0.5998(10) 0.033(3) Uani 1 1 d .
H17 H 0.5801 0.6059 0.6297 0.039 Uiso 1 1 calc R
C18 C 0.6770(13) 0.7373(11) 0.6421(10) 0.038(3) Uani 1 1 d .
H18A H 0.7048 0.7294 0.7042 0.045 Uiso 1 1 calc R
H18B H 0.7465 0.7748 0.6104 0.045 Uiso 1 1 calc R
C19 C 0.6216(15) 0.6459(11) 0.5017(9) 0.032(3) Uani 1 1 d .
C20 C 0.5048(18) 0.6008(14) 0.4716(11) 0.048(5) Uani 1 1 d .
H20 H 0.4522 0.5645 0.5122 0.057 Uiso 1 1 calc R
C21 C 0.465(2) 0.6074(13) 0.3867(12) 0.054(5) Uani 1 1 d .
H21 H 0.3863 0.5748 0.3676 0.064 Uiso 1 1 calc R
C22 C 0.5403(18) 0.6629(11) 0.3279(10) 0.041(4) Uani 1 1 d .
H22 H 0.5126 0.6679 0.2682 0.049 Uiso 1 1 calc R
C23 C 0.6536(16) 0.7103(11) 0.3541(11) 0.043(4) Uani 1 1 d .
H23 H 0.7078 0.7432 0.312 0.052 Uiso 1 1 calc R
C24 C 0.6890(18) 0.7100(12) 0.4436(10) 0.047(5) Uani 1 1 d .
H24 H 0.7572 0.7522 0.4646 0.057 Uiso 1 1 calc R
O1 O 0.5541(11) 0.7888(8) 0.6377(7) 0.046(3) Uani 1 1 d .
H1A H 0.5075 0.7738 0.6815 0.069 Uiso 1 1 calc R
I1 I 0.44951(11) 0.73292(8) 0.85010(7) 0.0464(3) Uani 1 1 d .
N1 N 0.7756(14) 0.5633(10) 0.6110(8) 0.036(3) Uani 1 1 d .

loop_
_atom_site_aniso_label
_atom_site_aniso_U_11
_atom_site_aniso_U_22
_atom_site_aniso_U_33
_atom_site_aniso_U_23
_atom_site_aniso_U_13
_atom_site_aniso_U_12
C1 0.033(9) 0.040(10) 0.040(9) 0.005(8) -0.003(7) 0.008(8)
C2 0.041(9) 0.039(9) 0.039(9) 0.002(7) -0.003(8) -0.002(9)
C3 0.021(9) 0.041(10) 0.042(9) -0.001(8) 0.002(7) 0.004(7)
C4 0.033(9) 0.035(8) 0.054(10) -0.004(9) -0.009(8) -0.003(7)
C5 0.071(13) 0.032(8) 0.029(8) -0.005(7) -0.009(8) 0.005(8)
C6 0.042(10) 0.058(10) 0.030(8) 0.015(7) -0.016(8) -0.001(9)
C7 0.019(8) 0.058(11) 0.041(9) 0.011(8) -0.006(6) 0.003(7)
C8 0.033(10) 0.045(10) 0.025(7) 0.003(7) -0.003(6) 0.004(7)
C9 0.039(11) 0.017(7) 0.044(9) -0.001(6) 0.004(7) -0.007(6)
C10 0.053(12) 0.049(11) 0.047(10) 0.006(9) 0.011(9) -0.006(10)
C11 0.031(9) 0.055(11) 0.070(13) 0.019(9) 0.007(9) 0.009(9)
C12 0.030(9) 0.046(11) 0.069(12) 0.003(9) 0.017(9) -0.003(8)
C13 0.051(12) 0.041(10) 0.048(10) -0.015(8) 0.006(8) 0.002(8)
C14 0.047(12) 0.045(10) 0.037(9) 0.002(7) -0.002(8) -0.014(9)
C15 0.039(10) 0.036(9) 0.051(10) 0.013(8) 0.008(8) 0.004(7)
C16 0.063(12) 0.037(10) 0.039(9) -0.011(8) -0.014(9) 0.004(9)
C17 0.025(8) 0.030(8) 0.043(8) -0.004(7) -0.002(7) 0.002(7)
C18 0.030(7) 0.040(8) 0.042(8) -0.001(8) -0.005(7) 0.019(7)
C19 0.030(9) 0.036(9) 0.032(7) 0.001(7) -0.007(7) 0.005(7)
C20 0.046(10) 0.056(11) 0.041(9) 0.005(8) -0.012(8) -0.001(9)
C21 0.059(13) 0.044(10) 0.059(10) -0.003(8) -0.002(11) -0.010(11)
C22 0.046(10) 0.035(8) 0.042(8) -0.009(6) -0.009(8) 0.012(9)
C23 0.045(9) 0.046(10) 0.038(8) 0.002(9) 0.001(8) 0.019(8)
C24 0.069(12) 0.042(10) 0.031(8) 0.012(7) -0.013(8) -0.039(9)
O1 0.036(5) 0.054(7) 0.048(6) 0.000(5) 0.006(6) 0.016(6)
I1 0.0402(5) 0.0528(6) 0.0462(5) -0.0017(5) 0.0021(5) 0.0005(5)
N1 0.048(9) 0.033(7) 0.026(6) -0.001(6) -0.010(6) -0.004(7)

loop_
_atom_type_symbol
_atom_type_description
_atom_type_scat_dispersion_real
_atom_type_scat_dispersion_imag
_atom_type_scat_source
C C 0.0033 0.0016 'International Tables Vol C Tables 4.2.6.8 and 6.1.1.4'
H H 0 0 'International Tables Vol C Tables 4.2.6.8 and 6.1.1.4'
O O 0.0106 0.006 'International Tables Vol C Tables 4.2.6.8 and 6.1.1.4'
I I -0.4442 1.8168 'International Tables Vol C Tables 4.2.6.8 and 6.1.1.4'
N N 0.0061 0.0033 'International Tables Vol C Tables 4.2.6.8 and 6.1.1.4'

loop_
_geom_angle_atom_site_label_1
_geom_angle_atom_site_label_2
_geom_angle_atom_site_label_3
_geom_angle
C2 C1 C3 115.4(14)
C2 C1 N1 113.2(13)
C3 C1 N1 113.8(13)
C2 C1 H1 104.3
C3 C1 H1 104.3
N1 C1 H1 104.3
C1 C2 H2A 109.5
C1 C2 H2B 109.5
H2A C2 H2B 109.5
C1 C2 H2C 109.5
H2A C2 H2C 109.5
H2B C2 H2C 109.5
C4 C3 C8 117.2(16)
C4 C3 C1 120.8(14)
C8 C3 C1 121.1(16)
C5 C4 C3 121.7(16)
C5 C4 H4 119.1
C3 C4 H4 119.1
C6 C5 C4 121.7(17)
C6 C5 H5 119.1
C4 C5 H5 119.1
C5 C6 C7 118.1(16)
C5 C6 H6 120.9
C7 C6 H6 120.9
C8 C7 C6 121.8(15)
C8 C7 H7 119.1
C6 C7 H7 119.1
C7 C8 C3 119.3(16)
C7 C8 C9 118.4(14)
C3 C8 C9 122.2(15)
C10 C9 C14 116.2(15)
C10 C9 C8 123.9(15)
C14 C9 C8 119.8(15)
C11 C10 C9 121.4(18)
C11 C10 H10 119.3
C9 C10 H10 119.3
C10 C11 C12 121.9(17)
C10 C11 H11 119.1
C12 C11 H11 119.1
C13 C12 C11 117.6(17)
C13 C12 H12 121.2
C11 C12 H12 121.2
C14 C13 C12 120.7(18)
C14 C13 H13 119.7
C12 C13 H13 119.7
C13 C14 C9 121.9(17)
C13 C14 C15 117.1(16)
C9 C14 C15 120.9(15)
C14 C15 N1 115.4(12)
C14 C15 H15A 108.4
N1 C15 H15A 108.4
C14 C15 H15B 108.4
N1 C15 H15B 108.4
H15A C15 H15B 107.5
N1 C16 H16A 109.5
N1 C16 H16B 109.5
H16A C16 H16B 109.5
N1 C16 H16C 109.5
H16A C16 H16C 109.5
H16B C16 H16C 109.5
C18 C17 C19 111.7(13)
C18 C17 N1 115.5(12)
C19 C17 N1 109.8(12)
C18 C17 H17 106.4
C19 C17 H17 106.4
N1 C17 H17 106.4
O1 C18 C17 108.0(12)
O1 C18 H18A 110.1
C17 C18 H18A 110.1
O1 C18 H18B 110.1
C17 C18 H18B 110.1
H18A C18 H18B 108.4
C20 C19 C24 117.9(14)
C20 C19 C17 118.8(14)
C24 C19 C17 122.5(13)
C21 C20 C19 122.3(18)
C21 C20 H20 118.9
C19 C20 H20 118.9
C20 C21 C22 118.7(18)
C20 C21 H21 120.7
C22 C21 H21 120.7
C23 C22 C21 121.6(15)
C23 C22 H22 119.2
C21 C22 H22 119.2
C22 C23 C24 119.4(15)
C22 C23 H23 120.3
C24 C23 H23 120.3
C23 C24 C19 118.9(14)
C23 C24 H24 120.5
C19 C24 H24 120.5
C18 O1 H1A 109.5
C16 N1 C15 106.9(13)
C16 N1 C17 110.4(12)
C15 N1 C17 111.8(11)
C16 N1 C1 106.0(13)
C15 N1 C1 109.9(12)
C17 N1 C1 111.5(12)

loop_
_geom_bond_atom_site_label_1
_geom_bond_atom_site_label_2
_geom_bond_distance
C1 C2 1.50(2)
C1 C3 1.52(2)
C1 N1 1.574(19)
C1 H1 1
C2 H2A 0.98
C2 H2B 0.98
C2 H2C 0.98
C3 C4 1.40(2)
C3 C8 1.41(2)
C4 C5 1.37(2)
C4 H4 0.95
C5 C6 1.35(3)
C5 H5 0.95
C6 C7 1.40(2)
C6 H6 0.95
C7 C8 1.38(2)
C7 H7 0.95
C8 C9 1.47(2)
C9 C10 1.41(2)
C9 C14 1.42(2)
C10 C11 1.35(2)
C10 H10 0.95
C11 C12 1.41(3)
C11 H11 0.95
C12 C13 1.39(2)
C12 H12 0.95
C13 C14 1.37(2)
C13 H13 0.95
C14 C15 1.49(2)
C15 N1 1.55(2)
C15 H15A 0.99
C15 H15B 0.99
C16 N1 1.513(19)
C16 H16A 0.98
C16 H16B 0.98
C16 H16C 0.98
C17 C18 1.51(2)
C17 C19 1.539(19)
C17 N1 1.56(2)
C17 H17 1
C18 O1 1.424(16)
C18 H18A 0.99
C18 H18B 0.99
C19 C20 1.40(2)
C19 C24 1.41(2)
C20 C21 1.35(2)
C20 H20 0.95
C21 C22 1.39(2)
C21 H21 0.95
C22 C23 1.37(2)
C22 H22 0.95
C23 C24 1.40(2)
C23 H23 0.95
C24 H24 0.95
O1 H1A 0.84
